data_4313554
loop_
_publ_author_name
'Dong Mok Shin'
'In Su Lee'
'Young-A Lee'
'Young Keun Chung'

_publ_section_title
;
 Self-Assembly between Silver(I) and Di- and Tri-2-pyridines with Flexible
 Spacer: Formation of Discrete Metallocycle versus Coordination Polymer
;
_journal_name_full 'Inorganic Chemistry'
_journal_page_first 2977
_journal_page_last 2982
_journal_paper_doi 10.1021/ic0260163
_journal_volume 42
_journal_year 2003
_chemical_formula_sum 'C38 H36 Ag2 N6 O6'
_chemical_formula_weight 888.47
_chemical_name_systematic
; 
 ? 
;
_space_group_IT_number 14
_symmetry_cell_setting monoclinic
_symmetry_space_group_name_Hall '-P 2ybc'
_symmetry_space_group_name_H-M 'P 1 21/c 1'
_atom_sites_solution_hydrogens geom
_atom_sites_solution_primary direct
_atom_sites_solution_secondary difmap
_audit_creation_method SHELXL-97
_cell_angle_alpha 90.00
_cell_angle_beta 94.80(2)
_cell_angle_gamma 90.00
_cell_formula_units_Z 4
_cell_length_a 12.238(4)
_cell_length_b 17.342(6)
_cell_length_c 17.749(3)
_cell_measurement_temperature 293(2)
_cell_volume 3753.7(19)
_computing_structure_refinement 'SHELXL-97 (Sheldrick, 1997)'
_computing_structure_solution 'SHELXS-97 (Sheldrick, 1990)'
_diffrn_ambient_temperature 293(2)
_diffrn_measured_fraction_theta_full 0.612
_diffrn_measured_fraction_theta_max 0.612
_diffrn_radiation_monochromator graphite
_diffrn_radiation_source 'fine-focus sealed tube'
_diffrn_radiation_type MoK\a
_diffrn_radiation_wavelength 0.71073
_diffrn_reflns_av_R_equivalents 0.0440
_diffrn_reflns_av_sigmaI/netI 0.0369
_diffrn_reflns_limit_h_max 14
_diffrn_reflns_limit_h_min 0
_diffrn_reflns_limit_k_max 20
_diffrn_reflns_limit_k_min 0
_diffrn_reflns_limit_l_max 20
_diffrn_reflns_limit_l_min -21
_diffrn_reflns_number 4213
_diffrn_reflns_theta_full 24.95
_diffrn_reflns_theta_max 24.95
_diffrn_reflns_theta_min 1.64
_exptl_absorpt_coefficient_mu 1.097
_exptl_crystal_density_diffrn 1.572
_exptl_crystal_density_method 'not measured'
_exptl_crystal_F_000 1792
_refine_diff_density_max 0.871
_refine_diff_density_min -1.035
_refine_diff_density_rms 0.118
_refine_ls_extinction_method none
_refine_ls_goodness_of_fit_ref 1.116
_refine_ls_hydrogen_treatment mixed
_refine_ls_matrix_type full
_refine_ls_number_parameters 469
_refine_ls_number_reflns 4031
_refine_ls_number_restraints 0
_refine_ls_restrained_S_all 1.116
_refine_ls_R_factor_all 0.0597
_refine_ls_R_factor_gt 0.0564
_refine_ls_shift/su_max 0.000
_refine_ls_shift/su_mean 0.000
_refine_ls_structure_factor_coef Fsqd
_refine_ls_weighting_details 'calc w=1/[\s^2^(Fo^2^)+(0.0871P)^2^+4.9736P] where P=(Fo^2^+2Fc^2^)/3'
_refine_ls_weighting_scheme calc
_refine_ls_wR_factor_gt 0.1439
_refine_ls_wR_factor_ref 0.1469
_reflns_number_gt 3832
_reflns_number_total 4031
_reflns_threshold_expression >2sigma(I)
_cod_data_source_file ic0260163si20030104_023644_4.cif
_cod_data_source_block compound4
_cod_database_code 4313554

loop_
_symmetry_equiv_pos_as_xyz
'x, y, z'
'-x, y+1/2, -z+1/2'
'-x, -y, -z'
'x, -y-1/2, z-1/2'

loop_
_atom_site_label
_atom_site_type_symbol
_atom_site_fract_x
_atom_site_fract_y
_atom_site_fract_z
_atom_site_U_iso_or_equiv
_atom_site_adp_type
_atom_site_occupancy
_atom_site_symmetry_multiplicity
_atom_site_calc_flag
_atom_site_refinement_flags
_atom_site_disorder_assembly
_atom_site_disorder_group
Ag1 Ag 0.00176(5) 0.55131(4) 0.13415(5) 0.0768(3) Uani 1 1 d . . .
Ag2 Ag 0.07617(6) 0.20369(4) 0.05045(4) 0.0757(3) Uani 1 1 d . . .
O1 O -0.0434(7) 0.3061(5) 0.0979(7) 0.154(4) Uani 1 1 d . . .
O2 O -0.0492(7) 0.4078(4) 0.1538(4) 0.111(3) Uani 1 1 d . . .
O3 O -0.0005(6) 0.4144(8) 0.0437(5) 0.149(5) Uani 1 1 d . . .
O4 O 0.2287(7) 0.2792(5) 0.1108(4) 0.109(2) Uani 1 1 d . . .
O5 O 0.3091(8) 0.1778(5) 0.0788(6) 0.129(3) Uani 1 1 d . . .
O6 O 0.3833(7) 0.2485(7) 0.1676(5) 0.140(4) Uani 1 1 d . . .
N1 N 0.1787(4) 0.5415(4) 0.1585(4) 0.0590(16) Uani 1 1 d . . .
N2 N -0.1706(5) 0.5832(4) 0.1249(4) 0.0606(17) Uani 1 1 d . . .
N3 N 0.0902(5) 0.2112(4) -0.0756(4) 0.0597(16) Uani 1 1 d . . .
N4 N -0.0406(5) 0.1225(4) 0.1066(4) 0.0613(16) Uani 1 1 d . . .
N5 N -0.0291(6) 0.3772(5) 0.0966(6) 0.082(3) Uani 1 1 d . . .
N6 N 0.3091(7) 0.2361(7) 0.1201(5) 0.086(2) Uani 1 1 d . . .
C1 C 0.2224(6) 0.4698(5) 0.1579(5) 0.069(2) Uani 1 1 d . . .
H1 H 0.1763 0.4282 0.1459 0.082 Uiso 1 1 calc R . .
C2 C 0.3323(7) 0.4564(5) 0.1744(5) 0.077(3) Uani 1 1 d . . .
H2 H 0.3607 0.4067 0.1740 0.092 Uiso 1 1 calc R . .
C3 C 0.3984(7) 0.5179(6) 0.1913(6) 0.088(3) Uani 1 1 d . . .
H3 H 0.4734 0.5107 0.2021 0.105 Uiso 1 1 calc R . .
C4 C 0.3548(6) 0.5907(5) 0.1925(5) 0.070(2) Uani 1 1 d . . .
H4 H 0.3998 0.6330 0.2042 0.084 Uiso 1 1 calc R . .
C5 C 0.2436(6) 0.6004(4) 0.1764(4) 0.0555(19) Uani 1 1 d . . .
C6 C 0.1918(7) 0.6794(4) 0.1763(5) 0.064(2) Uani 1 1 d . . .
H6A H 0.2432 0.7153 0.2019 0.076 Uiso 1 1 calc R . .
H6B H 0.1273 0.6773 0.2045 0.076 Uiso 1 1 calc R . .
C7 C -0.2195(7) 0.5880(6) 0.0550(6) 0.076(2) Uani 1 1 d . . .
H7 H -0.1771 0.5802 0.0146 0.091 Uiso 1 1 calc R . .
C8 C -0.3286(7) 0.6039(7) 0.0395(6) 0.090(3) Uani 1 1 d . . .
H8 H -0.3604 0.6058 -0.0099 0.109 Uiso 1 1 calc R . .
C9 C -0.3895(7) 0.6169(6) 0.1006(6) 0.083(3) Uani 1 1 d . . .
H9 H -0.4641 0.6277 0.0929 0.100 Uiso 1 1 calc R . .
C10 C -0.3395(7) 0.6137(5) 0.1717(6) 0.076(2) Uani 1 1 d . . .
H10 H -0.3803 0.6231 0.2126 0.091 Uiso 1 1 calc R . .
C11 C -0.2292(6) 0.5968(4) 0.1844(5) 0.059(2) Uani 1 1 d . . .
C12 C -0.1743(7) 0.5957(5) 0.2617(5) 0.071(2) Uani 1 1 d . . .
H12A H -0.2159 0.6279 0.2936 0.086 Uiso 1 1 calc R . .
H12B H -0.1024 0.6189 0.2602 0.086 Uiso 1 1 calc R . .
C13 C 0.1929(8) 0.2104(5) -0.1005(6) 0.079(3) Uani 1 1 d . . .
H13 H 0.2533 0.2118 -0.0651 0.095 Uiso 1 1 calc R . .
C14 C 0.2101(9) 0.2076(6) -0.1754(7) 0.088(3) Uani 1 1 d . . .
H14 H 0.2812 0.2071 -0.1904 0.106 Uiso 1 1 calc R . .
C15 C 0.1222(11) 0.2055(5) -0.2283(6) 0.094(3) Uani 1 1 d . . .
H15 H 0.1323 0.2039 -0.2796 0.113 Uiso 1 1 calc R . .
C16 C 0.0189(9) 0.2057(5) -0.2038(5) 0.080(3) Uani 1 1 d . . .
H16 H -0.0418 0.2038 -0.2389 0.095 Uiso 1 1 calc R . .
C17 C 0.0039(7) 0.2088(4) -0.1282(4) 0.0581(19) Uani 1 1 d . . .
C18 C -0.1062(6) 0.2107(4) -0.0982(4) 0.0604(19) Uani 1 1 d . . .
H18A H -0.0997 0.1898 -0.0473 0.072 Uiso 1 1 calc R . .
H18B H -0.1550 0.1772 -0.1291 0.072 Uiso 1 1 calc R . .
C19 C -0.1587(6) 0.2905(4) -0.0961(4) 0.0572(18) Uani 1 1 d . . .
H19 H -0.1026 0.3257 -0.0733 0.069 Uiso 1 1 calc R . .
C20 C -0.2540(6) 0.2919(5) -0.0463(4) 0.063(2) Uani 1 1 d . . .
C21 C -0.3280(7) 0.2326(7) -0.0451(6) 0.087(3) Uani 1 1 d . . .
H21 H -0.3213 0.1896 -0.0756 0.104 Uiso 1 1 calc R . .
C22 C -0.4148(8) 0.2372(9) 0.0029(8) 0.109(4) Uani 1 1 d . . .
H22 H -0.4647 0.1968 0.0035 0.131 Uiso 1 1 calc R . .
C23 C -0.4263(9) 0.2991(10) 0.0477(7) 0.107(4) Uani 1 1 d . . .
H23 H -0.4834 0.3008 0.0791 0.129 Uiso 1 1 calc R . .
C24 C -0.3546(9) 0.3589(9) 0.0472(6) 0.107(4) Uani 1 1 d . . .
H24 H -0.3617 0.4014 0.0784 0.128 Uiso 1 1 calc R . .
C25 C -0.2688(7) 0.3558(6) -0.0017(5) 0.079(3) Uani 1 1 d . . .
H25 H -0.2215 0.3975 -0.0038 0.095 Uiso 1 1 calc R . .
C26 C -0.1452(7) 0.1465(6) 0.1091(5) 0.073(2) Uani 1 1 d . . .
H26 H -0.1616 0.1979 0.0981 0.088 Uiso 1 1 calc R . .
C27 C -0.2277(8) 0.0990(7) 0.1269(5) 0.086(3) Uani 1 1 d . . .
H27 H -0.2991 0.1175 0.1264 0.103 Uiso 1 1 calc R . .
C28 C -0.2055(8) 0.0258(7) 0.1450(6) 0.100(3) Uani 1 1 d . . .
H28 H -0.2611 -0.0073 0.1573 0.120 Uiso 1 1 calc R . .
C29 C -0.0999(7) -0.0001(5) 0.1453(6) 0.085(3) Uani 1 1 d . . .
H29 H -0.0828 -0.0507 0.1591 0.101 Uiso 1 1 calc R . .
C30 C -0.0182(6) 0.0497(5) 0.1248(5) 0.062(2) Uani 1 1 d . . .
C31 C 0.0981(6) 0.0206(5) 0.1222(5) 0.063(2) Uani 1 1 d . . .
H31A H 0.1374 0.0546 0.0905 0.075 Uiso 1 1 calc R . .
H31B H 0.0964 -0.0303 0.0995 0.075 Uiso 1 1 calc R . .
C32 C 0.1600(7) 0.0164(5) 0.2010(5) 0.070(2) Uani 1 1 d . . .
H32 H 0.1143 -0.0141 0.2327 0.084 Uiso 1 1 calc R . .
C33 C 0.2677(7) -0.0272(5) 0.1984(6) 0.075(2) Uani 1 1 d . . .
C34 C 0.2900(8) -0.0886(6) 0.2457(6) 0.088(3) Uani 1 1 d . . .
H34 H 0.2407 -0.1023 0.2805 0.106 Uiso 1 1 calc R . .
C35 C 0.3882(11) -0.1311(7) 0.2417(8) 0.113(5) Uani 1 1 d . . .
H35 H 0.4045 -0.1721 0.2744 0.136 Uiso 1 1 calc R . .
C36 C 0.4586(11) -0.1111(10) 0.1890(10) 0.140(7) Uani 1 1 d . . .
H36 H 0.5210 -0.1407 0.1842 0.168 Uiso 1 1 calc R . .
C37 C 0.4390(10) -0.0488(10) 0.1438(9) 0.139(6) Uani 1 1 d . . .
H37 H 0.4892 -0.0342 0.1099 0.167 Uiso 1 1 calc R . .
C38 C 0.3424(9) -0.0068(7) 0.1486(7) 0.105(4) Uani 1 1 d . . .
H38 H 0.3285 0.0358 0.1174 0.126 Uiso 1 1 calc R . .

loop_
_atom_site_aniso_label
_atom_site_aniso_U_11
_atom_site_aniso_U_22
_atom_site_aniso_U_33
_atom_site_aniso_U_23
_atom_site_aniso_U_13
_atom_site_aniso_U_12
Ag1 0.0370(3) 0.0601(4) 0.1323(7) 0.0074(4) 0.0021(3) 0.0022(3)
Ag2 0.0851(5) 0.0754(5) 0.0675(4) 0.0052(4) 0.0112(3) -0.0085(4)
O1 0.105(6) 0.087(6) 0.264(13) -0.069(7) -0.025(7) 0.023(5)
O2 0.158(8) 0.069(5) 0.109(6) -0.003(4) 0.034(5) -0.012(5)
O3 0.073(5) 0.290(14) 0.089(6) -0.018(7) 0.026(4) -0.063(7)
O4 0.101(6) 0.120(6) 0.108(6) -0.009(5) 0.019(5) -0.014(5)
O5 0.154(8) 0.101(6) 0.135(7) -0.013(6) 0.025(6) 0.004(6)
O6 0.093(6) 0.214(10) 0.110(6) 0.013(6) -0.002(5) -0.060(7)
N1 0.036(3) 0.053(4) 0.087(5) 0.007(3) 0.000(3) 0.001(3)
N2 0.038(3) 0.058(4) 0.085(5) 0.008(4) 0.004(3) 0.001(3)
N3 0.061(4) 0.056(4) 0.063(4) -0.002(3) 0.012(3) 0.000(3)
N4 0.057(4) 0.061(4) 0.066(4) 0.017(3) 0.005(3) 0.009(3)
N5 0.049(4) 0.068(5) 0.127(8) -0.047(6) -0.009(5) 0.012(4)
N6 0.061(5) 0.115(8) 0.086(6) 0.020(6) 0.023(5) -0.027(5)
C1 0.053(5) 0.056(5) 0.096(6) 0.003(4) 0.001(4) 0.000(4)
C2 0.059(5) 0.076(6) 0.096(7) 0.020(5) 0.008(4) 0.018(5)
C3 0.038(4) 0.091(7) 0.133(9) 0.028(6) 0.002(5) -0.001(5)
C4 0.041(4) 0.066(5) 0.101(7) 0.014(5) -0.004(4) -0.011(4)
C5 0.050(4) 0.055(5) 0.061(5) 0.013(4) 0.001(4) -0.003(4)
C6 0.055(4) 0.057(5) 0.077(5) 0.008(4) -0.001(4) -0.003(4)
C7 0.053(5) 0.086(6) 0.090(7) 0.006(5) 0.007(5) 0.002(4)
C8 0.058(5) 0.128(9) 0.083(7) 0.011(6) -0.010(5) 0.004(6)
C9 0.041(4) 0.117(8) 0.090(7) 0.010(6) -0.002(5) 0.014(5)
C10 0.051(5) 0.091(7) 0.087(6) 0.005(5) 0.017(5) 0.006(4)
C11 0.042(4) 0.054(5) 0.079(6) 0.006(4) -0.002(4) -0.001(3)
C12 0.064(5) 0.057(5) 0.091(6) 0.002(5) -0.010(5) -0.010(4)
C13 0.077(6) 0.068(6) 0.095(7) -0.004(5) 0.027(5) 0.003(5)
C14 0.088(7) 0.073(6) 0.111(9) 0.000(6) 0.047(7) 0.010(6)
C15 0.147(11) 0.049(5) 0.092(7) 0.001(5) 0.045(8) 0.012(6)
C16 0.115(8) 0.061(5) 0.065(5) -0.004(5) 0.022(5) 0.013(5)
C17 0.078(5) 0.037(4) 0.060(5) 0.001(4) 0.011(4) 0.004(4)
C18 0.063(5) 0.058(5) 0.060(5) 0.003(4) 0.003(4) -0.004(4)
C19 0.049(4) 0.054(4) 0.067(5) -0.001(4) -0.003(3) -0.003(3)
C20 0.046(4) 0.080(6) 0.062(5) 0.008(5) -0.004(4) 0.003(4)
C21 0.062(6) 0.112(8) 0.086(7) 0.024(6) -0.004(5) -0.011(5)
C22 0.057(6) 0.138(11) 0.133(10) 0.046(9) 0.010(7) -0.013(7)
C23 0.060(7) 0.172(13) 0.091(8) 0.034(9) 0.009(6) 0.019(8)
C24 0.073(7) 0.167(12) 0.082(7) -0.003(7) 0.016(6) 0.020(8)
C25 0.058(5) 0.104(7) 0.076(6) 0.002(6) 0.003(4) 0.007(5)
C26 0.069(6) 0.077(6) 0.075(6) 0.027(5) 0.004(4) 0.023(5)
C27 0.060(5) 0.108(8) 0.091(7) 0.028(6) 0.011(5) 0.008(6)
C28 0.071(6) 0.118(9) 0.112(8) 0.040(7) 0.005(6) -0.018(6)
C29 0.069(6) 0.066(6) 0.117(8) 0.028(6) -0.001(5) -0.004(5)
C30 0.055(5) 0.057(5) 0.073(5) -0.001(4) -0.006(4) 0.006(4)
C31 0.059(5) 0.051(4) 0.076(5) -0.001(4) -0.006(4) 0.005(4)
C32 0.060(5) 0.069(5) 0.080(6) 0.005(5) -0.002(4) 0.013(4)
C33 0.066(5) 0.067(6) 0.088(6) -0.013(5) -0.011(5) 0.009(4)
C34 0.077(6) 0.070(6) 0.111(8) -0.019(6) -0.029(6) 0.011(5)
C35 0.109(9) 0.088(8) 0.131(11) -0.043(8) -0.062(8) 0.044(7)
C36 0.091(9) 0.155(14) 0.167(15) -0.076(12) -0.028(9) 0.065(10)
C37 0.066(7) 0.175(15) 0.175(14) -0.051(12) 0.000(8) 0.038(9)
C38 0.079(7) 0.102(8) 0.132(10) -0.017(7) 0.003(7) 0.019(6)

loop_
_atom_type_symbol
_atom_type_description
_atom_type_scat_dispersion_real
_atom_type_scat_dispersion_imag
_atom_type_scat_source
C C 0.0033 0.0016 'International Tables Vol C Tables 4.2.6.8 and 6.1.1.4'
H H 0.0000 0.0000 'International Tables Vol C Tables 4.2.6.8 and 6.1.1.4'
N N 0.0061 0.0033 'International Tables Vol C Tables 4.2.6.8 and 6.1.1.4'
O O 0.0106 0.0060 'International Tables Vol C Tables 4.2.6.8 and 6.1.1.4'
Ag Ag -0.8971 1.1015 'International Tables Vol C Tables 4.2.6.8 and 6.1.1.4'

loop_
_geom_angle_atom_site_label_1
_geom_angle_atom_site_label_2
_geom_angle_atom_site_label_3
_geom_angle
_geom_angle_site_symmetry_1
_geom_angle_site_symmetry_3
_geom_angle_publ_flag
N2 Ag1 N1 167.6(3) . . ?
N2 Ag1 O2 90.7(3) . . ?
N1 Ag1 O2 98.3(3) . . ?
N3 Ag2 N4 124.5(2) . . ?
N3 Ag2 O4 106.5(2) . . ?
N4 Ag2 O4 128.1(2) . . ?
N3 Ag2 O1 112.9(3) . . ?
N4 Ag2 O1 83.5(3) . . ?
O4 Ag2 O1 85.4(3) . . ?
N5 O1 Ag2 127.8(8) . . ?
N5 O2 Ag1 104.1(6) . . ?
N6 O4 Ag2 107.8(7) . . ?
C5 N1 C1 118.9(6) . . ?
C5 N1 Ag1 123.9(5) . . ?
C1 N1 Ag1 117.2(5) . . ?
C7 N2 C11 119.4(7) . . ?
C7 N2 Ag1 116.3(6) . . ?
C11 N2 Ag1 124.2(5) . . ?
C17 N3 C13 117.6(7) . . ?
C17 N3 Ag2 124.2(5) . . ?
C13 N3 Ag2 117.9(6) . . ?
C30 N4 C26 117.7(7) . . ?
C30 N4 Ag2 124.5(5) . . ?
C26 N4 Ag2 116.8(5) . . ?
O2 N5 O3 121.1(10) . . ?
O2 N5 O1 112.7(12) . . ?
O3 N5 O1 126.1(12) . . ?
O6 N6 O4 122.1(12) . . ?
O6 N6 O5 121.2(12) . . ?
O4 N6 O5 116.7(10) . . ?
N1 C1 C2 122.3(8) . . ?
C3 C2 C1 118.0(8) . . ?
C2 C3 C4 120.1(7) . . ?
C3 C4 C5 119.2(8) . . ?
N1 C5 C4 121.4(7) . . ?
N1 C5 C6 117.3(6) . . ?
C4 C5 C6 121.2(7) . . ?
C5 C6 C19 112.7(7) . 3_565 ?
N2 C7 C8 123.6(9) . . ?
C7 C8 C9 117.1(9) . . ?
C10 C9 C8 119.4(8) . . ?
C9 C10 C11 121.3(8) . . ?
N2 C11 C10 119.1(8) . . ?
N2 C11 C12 119.7(7) . . ?
C10 C11 C12 121.2(8) . . ?
C11 C12 C32 116.2(7) . 2 ?
C14 C13 N3 122.5(10) . . ?
C13 C14 C15 119.5(10) . . ?
C14 C15 C16 118.4(10) . . ?
C17 C16 C15 120.9(10) . . ?
N3 C17 C16 121.1(8) . . ?
N3 C17 C18 115.6(7) . . ?
C16 C17 C18 123.3(8) . . ?
C17 C18 C19 115.0(6) . . ?
C20 C19 C18 111.9(6) . . ?
C20 C19 C6 112.1(6) . 3_565 ?
C18 C19 C6 111.3(7) . 3_565 ?
C21 C20 C25 118.2(8) . . ?
C21 C20 C19 122.4(8) . . ?
C25 C20 C19 119.3(8) . . ?
C20 C21 C22 119.7(11) . . ?
C23 C22 C21 121.2(11) . . ?
C22 C23 C24 120.2(11) . . ?
C23 C24 C25 119.1(12) . . ?
C20 C25 C24 121.4(11) . . ?
N4 C26 C27 122.9(9) . . ?
C28 C27 C26 119.6(9) . . ?
C27 C28 C29 119.2(10) . . ?
C28 C29 C30 119.6(9) . . ?
N4 C30 C29 121.0(7) . . ?
N4 C30 C31 119.1(7) . . ?
C29 C30 C31 120.0(8) . . ?
C30 C31 C32 112.4(7) . . ?
C33 C32 C12 113.0(7) . 2_545 ?
C33 C32 C31 111.0(7) . . ?
C12 C32 C31 112.4(7) 2_545 . ?
C34 C33 C38 119.2(10) . . ?
C34 C33 C32 119.8(9) . . ?
C38 C33 C32 121.1(9) . . ?
C33 C34 C35 120.0(12) . . ?
C36 C35 C34 119.2(13) . . ?
C37 C36 C35 121.1(13) . . ?
C36 C37 C38 119.2(15) . . ?
C33 C38 C37 121.2(13) . . ?

loop_
_geom_bond_atom_site_label_1
_geom_bond_atom_site_label_2
_geom_bond_distance
_geom_bond_site_symmetry_2
_geom_bond_publ_flag
Ag1 N2 2.174(6) . ?
Ag1 N1 2.179(6) . ?
Ag1 O2 2.597(7) . ?
Ag2 N3 2.262(6) . ?
Ag2 N4 2.294(6) . ?
Ag2 O4 2.451(8) . ?
Ag2 O1 2.492(8) . ?
O1 N5 1.246(11) . ?
O2 N5 1.188(10) . ?
O3 N5 1.214(12) . ?
O4 N6 1.235(11) . ?
O5 N6 1.249(12) . ?
O6 N6 1.206(10) . ?
N1 C5 1.316(9) . ?
N1 C1 1.355(10) . ?
N2 C7 1.333(10) . ?
N2 C11 1.346(10) . ?
N3 C17 1.350(10) . ?
N3 C13 1.367(11) . ?
N4 C30 1.326(10) . ?
N4 C26 1.350(10) . ?
C1 C2 1.373(11) . ?
C2 C3 1.356(13) . ?
C3 C4 1.372(13) . ?
C4 C5 1.378(10) . ?
C5 C6 1.509(11) . ?
C6 C19 1.538(11) 3_565 ?
C7 C8 1.368(12) . ?
C8 C9 1.384(13) . ?
C9 C10 1.357(12) . ?
C10 C11 1.381(10) . ?
C11 C12 1.476(11) . ?
C12 C32 1.530(12) 2 ?
C13 C14 1.364(14) . ?
C14 C15 1.368(15) . ?
C15 C16 1.371(15) . ?
C16 C17 1.371(11) . ?
C17 C18 1.490(11) . ?
C18 C19 1.528(10) . ?
C19 C20 1.522(11) . ?
C19 C6 1.538(11) 3_565 ?
C20 C21 1.372(12) . ?
C20 C25 1.382(12) . ?
C21 C22 1.418(15) . ?
C22 C23 1.351(16) . ?
C23 C24 1.359(17) . ?
C24 C25 1.417(13) . ?
C26 C27 1.361(13) . ?
C27 C28 1.333(15) . ?
C28 C29 1.367(13) . ?
C29 C30 1.393(12) . ?
C30 C31 1.514(10) . ?
C31 C32 1.535(11) . ?
C32 C33 1.524(12) . ?
C32 C12 1.530(12) 2_545 ?
C33 C34 1.368(13) . ?
C33 C38 1.371(14) . ?
C34 C35 1.417(14) . ?
C35 C36 1.37(2) . ?
C36 C37 1.36(2) . ?
C37 C38 1.397(15) . ?
